data_4509776
loop_
_publ_author_name
'Ma, Lu-Fang'
'Wang, Li-Ya'
'Hu, Jiang-Liang'
'Wang, Yao-Yu'
'Yang, Guo-Ping'

_publ_section_title
;
 Syntheses, Structures, and Photoluminescence of a Series of
 d10Coordination Polymers with R-Isophthalate (R = &#x2212;OH,
 &#x2212;CH3, and &#x2212;C(CH3)3)
;
_journal_issue 12
_journal_name_full 'Crystal Growth &amp; Design'
_journal_page_first 5334
_journal_paper_doi 10.1021/cg900825y
_journal_volume 9
_journal_year 2009
_chemical_formula_sum 'C22 H20 Cd N2 O4'
_chemical_formula_weight 488.80
_chemical_name_systematic
;

 ?

;
_space_group_IT_number 14
_symmetry_cell_setting monoclinic
_symmetry_space_group_name_Hall '-P 2yn'
_symmetry_space_group_name_H-M 'P 1 21/n 1'
_atom_sites_solution_hydrogens geom
_atom_sites_solution_primary direct
_atom_sites_solution_secondary difmap
_audit_creation_method SHELXL-97
_cell_angle_alpha 90.00
_cell_angle_beta 102.1430(10)
_cell_angle_gamma 90.00
_cell_formula_units_Z 4
_cell_length_a 11.1944(9)
_cell_length_b 11.3719(9)
_cell_length_c 16.1590(13)
_cell_measurement_reflns_used 9753
_cell_measurement_temperature 291(2)
_cell_measurement_theta_max 28.22
_cell_measurement_theta_min 2.48
_cell_volume 2011.0(3)
_computing_cell_refinement 'Bruker SMART'
_computing_data_collection 'Bruker SMART'
_computing_data_reduction 'Bruker SAINT'
_computing_molecular_graphics 'Bruker SHELXTL'
_computing_publication_material 'Bruker SHELXTL'
_computing_structure_refinement 'SHELXL-97 (Sheldrick, 1997)'
_computing_structure_solution 'SHELXS-97 (Sheldrick, 1990)'
_diffrn_ambient_temperature 291(2)
_diffrn_measured_fraction_theta_full 0.998
_diffrn_measured_fraction_theta_max 0.998
_diffrn_measurement_device_type 'CCD area detector'
_diffrn_measurement_method 'phi and omega scans'
_diffrn_radiation_monochromator graphite
_diffrn_radiation_source 'fine-focus sealed tube'
_diffrn_radiation_type MoK\a
_diffrn_radiation_wavelength 0.71073
_diffrn_reflns_av_R_equivalents 0.0190
_diffrn_reflns_av_sigmaI/netI 0.0162
_diffrn_reflns_limit_h_max 13
_diffrn_reflns_limit_h_min -13
_diffrn_reflns_limit_k_max 13
_diffrn_reflns_limit_k_min -13
_diffrn_reflns_limit_l_max 19
_diffrn_reflns_limit_l_min -19
_diffrn_reflns_number 14589
_diffrn_reflns_theta_full 25.50
_diffrn_reflns_theta_max 25.50
_diffrn_reflns_theta_min 2.48
_exptl_absorpt_coefficient_mu 1.117
_exptl_absorpt_correction_T_max 0.8251
_exptl_absorpt_correction_T_min 0.6630
_exptl_absorpt_correction_type none
_exptl_crystal_colour colorless
_exptl_crystal_density_diffrn 1.614
_exptl_crystal_density_method 'not measured'
_exptl_crystal_description block
_exptl_crystal_F_000 984
_exptl_crystal_size_max 0.40
_exptl_crystal_size_mid 0.30
_exptl_crystal_size_min 0.18
_refine_diff_density_max 1.166
_refine_diff_density_min -0.366
_refine_diff_density_rms 0.072
_refine_ls_extinction_method none
_refine_ls_goodness_of_fit_ref 1.091
_refine_ls_hydrogen_treatment constr
_refine_ls_matrix_type full
_refine_ls_number_parameters 262
_refine_ls_number_reflns 3737
_refine_ls_number_restraints 0
_refine_ls_restrained_S_all 1.091
_refine_ls_R_factor_all 0.0241
_refine_ls_R_factor_gt 0.0214
_refine_ls_shift/su_max 0.001
_refine_ls_shift/su_mean 0.000
_refine_ls_structure_factor_coef Fsqd
_refine_ls_weighting_details 'calc w=1/[\s^2^(Fo^2^)+(0.0275P)^2^+2.0615P] where P=(Fo^2^+2Fc^2^)/3'
_refine_ls_weighting_scheme calc
_refine_ls_wR_factor_gt 0.0609
_refine_ls_wR_factor_ref 0.0630
_reflns_number_gt 3425
_reflns_number_total 3737
_reflns_threshold_expression >2sigma(I)
_cod_data_source_file cg900825ysup2.cif
_cod_data_source_block c
_cod_depositor_comments
;
The following automatic conversions were performed:

'_symmetry_cell_setting' value 'Monoclinic' changed to 'monoclinic'
according to /home/saulius/struct/CIF-dictionaries/cif_core.dic
dictionary named 'cif_core.dic' version 2.4.2 from 2011-04-26.

Automatic conversion script
Id: cif_fix_values 1891 2012-01-12 08:04:46Z andrius 
;
_cod_original_sg_symbol_H-M P2(1)/n
_cod_database_code 4509776

loop_
_symmetry_equiv_pos_as_xyz
'x, y, z'
'-x+1/2, y+1/2, -z+1/2'
'-x, -y, -z'
'x-1/2, -y-1/2, z-1/2'

loop_
_atom_site_label
_atom_site_type_symbol
_atom_site_fract_x
_atom_site_fract_y
_atom_site_fract_z
_atom_site_U_iso_or_equiv
_atom_site_adp_type
_atom_site_occupancy
_atom_site_symmetry_multiplicity
_atom_site_calc_flag
_atom_site_refinement_flags
Cd1 Cd 0.368524(16) 0.425649(15) 0.141031(10) 0.02947(7) Uani 1 1 d .
O1 O 0.52009(18) 0.38642(17) 0.25174(11) 0.0412(4) Uani 1 1 d .
O2 O 0.4639(2) 0.57028(16) 0.26496(12) 0.0478(5) Uani 1 1 d .
O3 O 0.7487(2) 0.16874(17) 0.50392(14) 0.0596(6) Uani 1 1 d .
O4 O 0.82955(18) 0.26734(17) 0.61820(12) 0.0446(5) Uani 1 1 d .
N1 N 0.1905(2) 0.45258(18) 0.18829(13) 0.0344(5) Uani 1 1 d .
N2 N -0.1035(2) 0.92269(17) 0.55546(13) 0.0326(5) Uani 1 1 d .
C1 C 0.5932(2) 0.4799(2) 0.38460(14) 0.0267(5) Uani 1 1 d .
C2 C 0.6506(2) 0.3772(2) 0.41958(15) 0.0282(5) Uani 1 1 d .
H2 H 0.6489 0.3102 0.3863 0.034 Uiso 1 1 calc R
C3 C 0.7105(2) 0.3750(2) 0.50435(15) 0.0292(5) Uani 1 1 d .
C4 C 0.7148(2) 0.4766(2) 0.55326(15) 0.0310(5) Uani 1 1 d .
H4 H 0.7566 0.4754 0.6095 0.037 Uiso 1 1 calc R
C5 C 0.6574(2) 0.5800(2) 0.51928(16) 0.0295(5) Uani 1 1 d .
C6 C 0.5968(2) 0.5800(2) 0.43486(16) 0.0295(5) Uani 1 1 d .
H6 H 0.5579 0.6482 0.4114 0.035 Uiso 1 1 calc R
C7 C 0.5215(2) 0.4807(2) 0.29423(15) 0.0299(5) Uani 1 1 d .
C8 C 0.7664(2) 0.2623(2) 0.54397(16) 0.0349(6) Uani 1 1 d .
C9 C 0.6596(3) 0.6885(2) 0.57385(17) 0.0413(6) Uani 1 1 d .
H9A H 0.7060 0.6725 0.6298 0.062 Uiso 0.50 1 calc PR
H9B H 0.5776 0.7095 0.5768 0.062 Uiso 0.50 1 calc PR
H9C H 0.6967 0.7523 0.5496 0.062 Uiso 0.50 1 calc PR
H9D H 0.6142 0.7504 0.5410 0.062 Uiso 0.50 1 calc PR
H9E H 0.7426 0.7134 0.5940 0.062 Uiso 0.50 1 calc PR
H9F H 0.6235 0.6706 0.6212 0.062 Uiso 0.50 1 calc PR
C10 C 0.1545(3) 0.5621(2) 0.20166(17) 0.0367(6) Uani 1 1 d .
H10 H 0.2074 0.6238 0.1975 0.044 Uiso 1 1 calc R
C11 C 0.0432(3) 0.5882(2) 0.22127(17) 0.0370(6) Uani 1 1 d .
H11 H 0.0217 0.6660 0.2283 0.044 Uiso 1 1 calc R
C12 C -0.0366(2) 0.4980(2) 0.23050(15) 0.0334(5) Uani 1 1 d .
C13 C 0.0025(3) 0.3841(2) 0.21910(18) 0.0403(6) Uani 1 1 d .
H13 H -0.0469 0.3206 0.2260 0.048 Uiso 1 1 calc R
C14 C 0.1139(3) 0.3645(2) 0.19768(17) 0.0405(6) Uani 1 1 d .
H14 H 0.1370 0.2875 0.1894 0.049 Uiso 1 1 calc R
C15 C -0.1606(2) 0.5212(3) 0.24994(19) 0.0430(6) Uani 1 1 d .
H15A H -0.1841 0.4530 0.2789 0.052 Uiso 1 1 calc R
H15B H -0.2194 0.5293 0.1968 0.052 Uiso 1 1 calc R
C16 C -0.1695(2) 0.6306(2) 0.30431(16) 0.0359(6) Uani 1 1 d .
H16A H -0.1404 0.6985 0.2780 0.043 Uiso 1 1 calc R
H16B H -0.2545 0.6442 0.3058 0.043 Uiso 1 1 calc R
C17 C -0.0963(2) 0.6193(2) 0.39435(16) 0.0344(5) Uani 1 1 d .
H17A H -0.1280 0.5532 0.4210 0.041 Uiso 1 1 calc R
H17B H -0.0122 0.6013 0.3923 0.041 Uiso 1 1 calc R
C18 C -0.1642(3) 0.9214(2) 0.47528(18) 0.0465(7) Uani 1 1 d .
H18 H -0.2099 0.9872 0.4543 0.056 Uiso 1 1 calc R
C19 C -0.1627(3) 0.8267(2) 0.42149(17) 0.0470(7) Uani 1 1 d .
H19 H -0.2066 0.8306 0.3659 0.056 Uiso 1 1 calc R
C20 C -0.0971(2) 0.7268(2) 0.44944(15) 0.0308(5) Uani 1 1 d .
C21 C -0.0316(3) 0.7298(3) 0.53233(17) 0.0436(7) Uani 1 1 d .
H21 H 0.0163 0.6657 0.5543 0.052 Uiso 1 1 calc R
C22 C -0.0368(3) 0.8270(3) 0.58264(17) 0.0429(6) Uani 1 1 d .
H22 H 0.0081 0.8260 0.6380 0.051 Uiso 1 1 calc R

loop_
_atom_site_aniso_label
_atom_site_aniso_U_11
_atom_site_aniso_U_22
_atom_site_aniso_U_33
_atom_site_aniso_U_23
_atom_site_aniso_U_13
_atom_site_aniso_U_12
Cd1 0.03559(11) 0.02665(11) 0.02422(10) 0.00099(7) 0.00183(7) 0.00015(7)
O1 0.0487(11) 0.0383(10) 0.0304(9) -0.0058(8) -0.0057(8) 0.0038(9)
O2 0.0632(13) 0.0388(11) 0.0342(10) 0.0061(8) -0.0061(9) 0.0101(9)
O3 0.0930(17) 0.0308(11) 0.0477(12) 0.0002(9) -0.0021(11) 0.0165(11)
O4 0.0485(11) 0.0366(10) 0.0408(11) 0.0121(8) -0.0086(9) -0.0008(9)
N1 0.0396(12) 0.0302(11) 0.0340(11) -0.0017(9) 0.0090(9) 0.0004(9)
N2 0.0415(12) 0.0290(11) 0.0270(10) -0.0029(8) 0.0064(9) -0.0002(9)
C1 0.0268(11) 0.0280(12) 0.0253(11) 0.0018(9) 0.0053(9) -0.0031(9)
C2 0.0309(12) 0.0256(11) 0.0273(12) -0.0010(9) 0.0047(9) -0.0011(9)
C3 0.0304(12) 0.0276(12) 0.0289(12) 0.0031(10) 0.0050(10) 0.0000(10)
C4 0.0347(13) 0.0343(13) 0.0229(11) 0.0013(10) 0.0037(10) -0.0043(10)
C5 0.0322(12) 0.0272(12) 0.0308(12) -0.0044(10) 0.0106(10) -0.0053(9)
C6 0.0303(12) 0.0243(11) 0.0341(13) 0.0038(9) 0.0070(10) -0.0005(9)
C7 0.0287(12) 0.0342(13) 0.0258(12) 0.0030(10) 0.0035(9) -0.0040(10)
C8 0.0357(13) 0.0325(13) 0.0365(14) 0.0074(11) 0.0076(11) 0.0024(11)
C9 0.0510(16) 0.0330(14) 0.0419(15) -0.0095(12) 0.0148(13) -0.0058(12)
C10 0.0454(15) 0.0279(13) 0.0380(14) -0.0012(10) 0.0117(12) -0.0047(11)
C11 0.0460(15) 0.0277(13) 0.0390(14) -0.0051(11) 0.0128(12) 0.0002(11)
C12 0.0403(14) 0.0325(13) 0.0279(12) -0.0091(10) 0.0085(10) -0.0052(11)
C13 0.0473(16) 0.0287(13) 0.0475(16) -0.0059(12) 0.0158(13) -0.0094(12)
C14 0.0510(16) 0.0261(13) 0.0460(15) -0.0046(11) 0.0136(13) -0.0004(11)
C15 0.0404(15) 0.0438(15) 0.0463(16) -0.0197(13) 0.0128(12) -0.0091(12)
C16 0.0357(13) 0.0353(14) 0.0388(14) -0.0107(11) 0.0124(11) -0.0029(11)
C17 0.0373(13) 0.0301(12) 0.0380(14) -0.0064(11) 0.0131(11) -0.0006(11)
C18 0.074(2) 0.0295(14) 0.0313(14) -0.0011(11) 0.0002(14) 0.0119(13)
C19 0.075(2) 0.0334(14) 0.0271(13) -0.0043(11) -0.0013(13) 0.0085(14)
C20 0.0331(12) 0.0293(12) 0.0323(12) -0.0034(10) 0.0121(10) -0.0022(10)
C21 0.0473(16) 0.0390(15) 0.0409(15) -0.0047(12) 0.0007(12) 0.0167(12)
C22 0.0473(16) 0.0464(16) 0.0306(13) -0.0060(12) -0.0018(12) 0.0100(13)

loop_
_atom_type_symbol
_atom_type_description
_atom_type_scat_dispersion_real
_atom_type_scat_dispersion_imag
_atom_type_scat_source
C C 0.0033 0.0016 'International Tables Vol C Tables 4.2.6.8 and 6.1.1.4'
H H 0.0000 0.0000 'International Tables Vol C Tables 4.2.6.8 and 6.1.1.4'
N N 0.0061 0.0033 'International Tables Vol C Tables 4.2.6.8 and 6.1.1.4'
O O 0.0106 0.0060 'International Tables Vol C Tables 4.2.6.8 and 6.1.1.4'
Cd Cd -0.8075 1.2024 'International Tables Vol C Tables 4.2.6.8 and 6.1.1.4'

loop_
_geom_angle_atom_site_label_1
_geom_angle_atom_site_label_2
_geom_angle_atom_site_label_3
_geom_angle
_geom_angle_site_symmetry_1
_geom_angle_site_symmetry_3
O1 Cd1 O4 91.42(7) . 4_565
O1 Cd1 N2 117.35(8) . 4_675
O4 Cd1 N2 133.34(7) 4_565 4_675
O1 Cd1 N1 109.00(7) . .
O4 Cd1 N1 91.87(7) 4_565 .
N2 Cd1 N1 109.94(8) 4_675 .
O1 Cd1 O3 140.95(7) . 4_565
O4 Cd1 O3 53.43(7) 4_565 4_565
N2 Cd1 O3 84.62(7) 4_675 4_565
N1 Cd1 O3 90.59(8) . 4_565
O1 Cd1 O2 53.07(6) . .
O4 Cd1 O2 139.94(6) 4_565 .
N2 Cd1 O2 84.44(7) 4_675 .
N1 Cd1 O2 84.58(7) . .
O3 Cd1 O2 165.74(6) 4_565 .
O1 Cd1 C8 117.07(7) . 4_565
O4 Cd1 C8 26.82(7) 4_565 4_565
N2 Cd1 C8 109.66(8) 4_675 4_565
N1 Cd1 C8 90.42(7) . 4_565
O3 Cd1 C8 26.64(7) 4_565 4_565
O2 Cd1 C8 165.91(7) . 4_565
C7 O1 Cd1 100.65(15) . .
C7 O2 Cd1 82.69(15) . .
C8 O3 Cd1 84.91(16) . 4_666
C8 O4 Cd1 99.33(16) . 4_666
C10 N1 C14 116.9(2) . .
C10 N1 Cd1 119.22(17) . .
C14 N1 Cd1 123.68(17) . .
C18 N2 C22 116.4(2) . .
C18 N2 Cd1 119.56(17) . 4_576
C22 N2 Cd1 123.74(17) . 4_576
C2 C1 C6 119.6(2) . .
C2 C1 C7 120.2(2) . .
C6 C1 C7 120.1(2) . .
C3 C2 C1 119.9(2) . .
C3 C2 H2 120.0 . .
C1 C2 H2 120.0 . .
C2 C3 C4 119.7(2) . .
C2 C3 C8 120.2(2) . .
C4 C3 C8 120.1(2) . .
C3 C4 C5 121.1(2) . .
C3 C4 H4 119.4 . .
C5 C4 H4 119.4 . .
C6 C5 C4 118.4(2) . .
C6 C5 C9 121.1(2) . .
C4 C5 C9 120.5(2) . .
C5 C6 C1 121.3(2) . .
C5 C6 H6 119.3 . .
C1 C6 H6 119.3 . .
O2 C7 O1 122.6(2) . .
O2 C7 C1 120.0(2) . .
O1 C7 C1 117.4(2) . .
O3 C8 O4 122.2(2) . .
O3 C8 C3 120.1(2) . .
O4 C8 C3 117.7(2) . .
O3 C8 Cd1 68.45(14) . 4_666
O4 C8 Cd1 53.84(13) . 4_666
C3 C8 Cd1 170.68(18) . 4_666
C5 C9 H9A 109.5 . .
C5 C9 H9B 109.5 . .
H9A C9 H9B 109.5 . .
C5 C9 H9C 109.5 . .
H9A C9 H9C 109.5 . .
H9B C9 H9C 109.5 . .
C5 C9 H9D 109.5 . .
H9A C9 H9D 141.1 . .
H9B C9 H9D 56.3 . .
H9C C9 H9D 56.3 . .
C5 C9 H9E 109.5 . .
H9A C9 H9E 56.3 . .
H9B C9 H9E 141.1 . .
H9C C9 H9E 56.3 . .
H9D C9 H9E 109.5 . .
C5 C9 H9F 109.5 . .
H9A C9 H9F 56.3 . .
H9B C9 H9F 56.3 . .
H9C C9 H9F 141.1 . .
H9D C9 H9F 109.5 . .
H9E C9 H9F 109.5 . .
N1 C10 C11 123.6(2) . .
N1 C10 H10 118.2 . .
C11 C10 H10 118.2 . .
C10 C11 C12 119.8(2) . .
C10 C11 H11 120.1 . .
C12 C11 H11 120.1 . .
C11 C12 C13 116.5(2) . .
C11 C12 C15 122.3(2) . .
C13 C12 C15 121.2(2) . .
C14 C13 C12 120.6(2) . .
C14 C13 H13 119.7 . .
C12 C13 H13 119.7 . .
N1 C14 C13 122.5(2) . .
N1 C14 H14 118.7 . .
C13 C14 H14 118.7 . .
C12 C15 C16 115.6(2) . .
C12 C15 H15A 108.4 . .
C16 C15 H15A 108.4 . .
C12 C15 H15B 108.4 . .
C16 C15 H15B 108.4 . .
H15A C15 H15B 107.4 . .
C17 C16 C15 113.1(2) . .
C17 C16 H16A 109.0 . .
C15 C16 H16A 109.0 . .
C17 C16 H16B 109.0 . .
C15 C16 H16B 109.0 . .
H16A C16 H16B 107.8 . .
C20 C17 C16 115.2(2) . .
C20 C17 H17A 108.5 . .
C16 C17 H17A 108.5 . .
C20 C17 H17B 108.5 . .
C16 C17 H17B 108.5 . .
H17A C17 H17B 107.5 . .
N2 C18 C19 123.3(3) . .
N2 C18 H18 118.4 . .
C19 C18 H18 118.4 . .
C20 C19 C18 120.7(2) . .
C20 C19 H19 119.6 . .
C18 C19 H19 119.6 . .
C19 C20 C21 115.8(2) . .
C19 C20 C17 122.9(2) . .
C21 C20 C17 121.4(2) . .
C22 C21 C20 120.6(2) . .
C22 C21 H21 119.7 . .
C20 C21 H21 119.7 . .
N2 C22 C21 123.1(2) . .
N2 C22 H22 118.4 . .
C21 C22 H22 118.4 . .

loop_
_geom_bond_atom_site_label_1
_geom_bond_atom_site_label_2
_geom_bond_distance
_geom_bond_site_symmetry_2
Cd1 O1 2.2364(18) .
Cd1 O4 2.2528(19) 4_565
Cd1 N2 2.273(2) 4_675
Cd1 N1 2.300(2) .
Cd1 O3 2.571(2) 4_565
Cd1 O2 2.637(2) .
Cd1 C8 2.753(2) 4_565
O1 C7 1.271(3) .
O2 C7 1.245(3) .
O3 C8 1.239(3) .
O3 Cd1 2.571(2) 4_666
O4 C8 1.259(3) .
O4 Cd1 2.2528(19) 4_666
N1 C10 1.340(3) .
N1 C14 1.348(3) .
N2 C18 1.331(3) .
N2 C22 1.341(3) .
N2 Cd1 2.273(2) 4_576
C1 C2 1.394(3) .
C1 C6 1.395(3) .
C1 C7 1.511(3) .
C2 C3 1.393(3) .
C2 H2 0.9300 .
C3 C4 1.395(3) .
C3 C8 1.509(3) .
C4 C5 1.396(3) .
C4 H4 0.9300 .
C5 C6 1.390(3) .
C5 C9 1.514(3) .
C6 H6 0.9300 .
C8 Cd1 2.753(2) 4_666
C9 H9A 0.9600 .
C9 H9B 0.9600 .
C9 H9C 0.9600 .
C9 H9D 0.9600 .
C9 H9E 0.9600 .
C9 H9F 0.9600 .
C10 C11 1.382(4) .
C10 H10 0.9300 .
C11 C12 1.388(4) .
C11 H11 0.9300 .
C12 C13 1.393(4) .
C12 C15 1.509(4) .
C13 C14 1.381(4) .
C13 H13 0.9300 .
C14 H14 0.9300 .
C15 C16 1.539(3) .
C15 H15A 0.9700 .
C15 H15B 0.9700 .
C16 C17 1.518(4) .
C16 H16A 0.9700 .
C16 H16B 0.9700 .
C17 C20 1.514(3) .
C17 H17A 0.9700 .
C17 H17B 0.9700 .
C18 C19 1.386(4) .
C18 H18 0.9300 .
C19 C20 1.376(4) .
C19 H19 0.9300 .
C20 C21 1.386(4) .
C21 C22 1.380(4) .
C21 H21 0.9300 .
C22 H22 0.9300 .

loop_
_geom_torsion_atom_site_label_1
_geom_torsion_atom_site_label_2
_geom_torsion_atom_site_label_3
_geom_torsion_atom_site_label_4
_geom_torsion
_geom_torsion_site_symmetry_1
_geom_torsion_site_symmetry_4
O4 Cd1 O1 C7 -154.29(16) 4_565 .
N2 Cd1 O1 C7 63.92(17) 4_675 .
N1 Cd1 O1 C7 -61.83(16) . .
O3 Cd1 O1 C7 -178.05(14) 4_565 .
O2 Cd1 O1 C7 5.61(14) . .
C8 Cd1 O1 C7 -162.48(14) 4_565 .
O1 Cd1 O2 C7 -5.67(14) . .
O4 Cd1 O2 C7 26.6(2) 4_565 .
N2 Cd1 O2 C7 -136.26(16) 4_675 .
N1 Cd1 O2 C7 113.04(16) . .
O3 Cd1 O2 C7 -176.3(3) 4_565 .
C8 Cd1 O2 C7 43.4(4) 4_565 .
O1 Cd1 N1 C10 97.0(2) . .
O4 Cd1 N1 C10 -170.8(2) 4_565 .
N2 Cd1 N1 C10 -32.9(2) 4_675 .
O3 Cd1 N1 C10 -117.4(2) 4_565 .
O2 Cd1 N1 C10 49.1(2) . .
C8 Cd1 N1 C10 -144.1(2) 4_565 .
O1 Cd1 N1 C14 -88.1(2) . .
O4 Cd1 N1 C14 4.0(2) 4_565 .
N2 Cd1 N1 C14 141.9(2) 4_675 .
O3 Cd1 N1 C14 57.4(2) 4_565 .
O2 Cd1 N1 C14 -136.0(2) . .
C8 Cd1 N1 C14 30.8(2) 4_565 .
C6 C1 C2 C3 0.3(3) . .
C7 C1 C2 C3 -176.2(2) . .
C1 C2 C3 C4 -1.3(3) . .
C1 C2 C3 C8 176.3(2) . .
C2 C3 C4 C5 1.6(4) . .
C8 C3 C4 C5 -176.1(2) . .
C3 C4 C5 C6 -0.8(4) . .
C3 C4 C5 C9 178.2(2) . .
C4 C5 C6 C1 -0.3(3) . .
C9 C5 C6 C1 -179.2(2) . .
C2 C1 C6 C5 0.5(3) . .
C7 C1 C6 C5 177.1(2) . .
Cd1 O2 C7 O1 9.5(2) . .
Cd1 O2 C7 C1 -168.3(2) . .
Cd1 O1 C7 O2 -11.3(3) . .
Cd1 O1 C7 C1 166.55(16) . .
C2 C1 C7 O2 175.4(2) . .
C6 C1 C7 O2 -1.2(3) . .
C2 C1 C7 O1 -2.5(3) . .
C6 C1 C7 O1 -179.1(2) . .
Cd1 O3 C8 O4 3.6(3) 4_666 .
Cd1 O3 C8 C3 -175.9(2) 4_666 .
Cd1 O4 C8 O3 -4.2(3) 4_666 .
Cd1 O4 C8 C3 175.33(18) 4_666 .
C2 C3 C8 O3 -7.2(4) . .
C4 C3 C8 O3 170.4(3) . .
C2 C3 C8 O4 173.3(2) . .
C4 C3 C8 O4 -9.1(4) . .
C2 C3 C8 Cd1 -162.8(10) . 4_666
C4 C3 C8 Cd1 14.9(12) . 4_666
C14 N1 C10 C11 -2.3(4) . .
Cd1 N1 C10 C11 172.9(2) . .
N1 C10 C11 C12 1.9(4) . .
C10 C11 C12 C13 0.1(4) . .
C10 C11 C12 C15 -178.6(3) . .
C11 C12 C13 C14 -1.5(4) . .
C15 C12 C13 C14 177.2(3) . .
C10 N1 C14 C13 0.7(4) . .
Cd1 N1 C14 C13 -174.2(2) . .
C12 C13 C14 N1 1.2(4) . .
C11 C12 C15 C16 -31.9(4) . .
C13 C12 C15 C16 149.4(3) . .
C12 C15 C16 C17 -67.3(3) . .
C15 C16 C17 C20 177.3(2) . .
C22 N2 C18 C19 1.3(5) . .
Cd1 N2 C18 C19 -172.8(3) 4_576 .
N2 C18 C19 C20 0.3(5) . .
C18 C19 C20 C21 -1.8(4) . .
C18 C19 C20 C17 177.6(3) . .
C16 C17 C20 C19 2.2(4) . .
C16 C17 C20 C21 -178.3(2) . .
C19 C20 C21 C22 1.8(4) . .
C17 C20 C21 C22 -177.7(3) . .
C18 N2 C22 C21 -1.4(4) . .
Cd1 N2 C22 C21 172.5(2) 4_576 .
C20 C21 C22 N2 -0.2(5) . .
